data_7710139
loop_
_publ_author_name
'Ren , Rui-Ying'
'Su, Chang-Yuan'
'Shao , Ting'
'Zhang, Zhixu'
'Huang, Pei-Zhi'
'Zhang, Yi'
'Jia, Qiang-Qiang'
'Fu, Da-Wei'

_publ_section_title
;
 Dehydration-activated structural phase transition in a two-dimensional
 hybrid double perovskite
;
_journal_name_full 'Dalton Transactions'
_journal_paper_doi 10.1039/D2DT00991A
_journal_year 2022
_chemical_formula_sum 'C24 H58 Bi Cu I8 N4 O'
_chemical_formula_weight 1706.46
_space_group_crystal_system monoclinic
_space_group_IT_number 15
_space_group_name_Hall '-C 2yc'
_space_group_name_H-M_alt 'C 1 2/c 1'
_atom_sites_solution_hydrogens mixed
_audit_creation_method SHELXL-2018/3
_audit_update_record
;
2022-04-19 deposited with the CCDC.	2022-05-02 downloaded from the CCDC.
;
_cell_angle_alpha 90
_cell_angle_beta 125.1470(10)
_cell_angle_gamma 90
_cell_formula_units_Z 4
_cell_length_a 32.3199(9)
_cell_length_b 8.5589(3)
_cell_length_c 19.6321(5)
_cell_measurement_reflns_used 9979
_cell_measurement_temperature 150(2)
_cell_measurement_theta_max 30.54
_cell_measurement_theta_min 2.50
_cell_volume 4440.6(2)
_computing_structure_refinement 'SHELXL-2018/3 (Sheldrick, 2018)'
_diffrn_ambient_temperature 150(2)
_diffrn_measured_fraction_theta_full 0.993
_diffrn_measured_fraction_theta_max 0.988
_diffrn_measurement_device_type 'Bruker APEX-II CCD'
_diffrn_measurement_method '\f and \w scans'
_diffrn_radiation_type MoK\a
_diffrn_radiation_wavelength 0.71073
_diffrn_reflns_av_R_equivalents 0.0610
_diffrn_reflns_av_unetI/netI 0.0314
_diffrn_reflns_Laue_measured_fraction_full 0.993
_diffrn_reflns_Laue_measured_fraction_max 0.988
_diffrn_reflns_limit_h_max 46
_diffrn_reflns_limit_h_min -46
_diffrn_reflns_limit_k_max 12
_diffrn_reflns_limit_k_min -12
_diffrn_reflns_limit_l_max 27
_diffrn_reflns_limit_l_min -28
_diffrn_reflns_number 54914
_diffrn_reflns_point_group_measured_fraction_full 0.993
_diffrn_reflns_point_group_measured_fraction_max 0.988
_diffrn_reflns_theta_full 25.242
_diffrn_reflns_theta_max 30.550
_diffrn_reflns_theta_min 2.076
_exptl_absorpt_coefficient_mu 10.021
_exptl_crystal_colour black
_exptl_crystal_density_diffrn 2.553
_exptl_crystal_description prism
_exptl_crystal_F_000 3096
_refine_diff_density_max 4.896
_refine_diff_density_min -1.751
_refine_diff_density_rms 0.218
_refine_ls_extinction_method none
_refine_ls_goodness_of_fit_ref 1.053
_refine_ls_hydrogen_treatment mixed
_refine_ls_matrix_type full
_refine_ls_number_parameters 184
_refine_ls_number_reflns 6731
_refine_ls_number_restraints 6
_refine_ls_restrained_S_all 1.053
_refine_ls_R_factor_all 0.0290
_refine_ls_R_factor_gt 0.0225
_refine_ls_shift/su_max 0.003
_refine_ls_shift/su_mean 0.000
_refine_ls_structure_factor_coef Fsqd
_refine_ls_weighting_details 'w=1/[\s^2^(Fo^2^)+(0.0146P)^2^+28.3962P] where P=(Fo^2^+2Fc^2^)/3'
_refine_ls_weighting_scheme calc
_refine_ls_wR_factor_gt 0.0525
_refine_ls_wR_factor_ref 0.0585
_reflns_Friedel_coverage 0.000
_reflns_number_gt 6263
_reflns_number_total 6731
_reflns_threshold_expression 'I > 2\s(I)'
_cod_data_source_file d2dt00991a2.cif
_cod_data_source_block C2-C
_cod_original_cell_volume 4440.5(2)
_cod_original_sg_symbol_H-M 'C 2/c'
_cod_database_code 7710139
_shelx_shelxl_version_number 2018/3
_shelx_space_group_comment
;
The symmetry employed for this shelxl refinement is uniquely defined
by the following loop, which should always be used as a source of
symmetry information in preference to the above space-group names.
They are only intended as comments.
;

loop_
_space_group_symop_operation_xyz
'x, y, z'
'-x, y, -z+1/2'
'x+1/2, y+1/2, z'
'-x+1/2, y+1/2, -z+1/2'
'-x, -y, -z'
'x, -y, z-1/2'
'-x+1/2, -y+1/2, -z'
'x+1/2, -y+1/2, z-1/2'

loop_
_atom_site_label
_atom_site_type_symbol
_atom_site_fract_x
_atom_site_fract_y
_atom_site_fract_z
_atom_site_U_iso_or_equiv
_atom_site_adp_type
_atom_site_occupancy
_atom_site_site_symmetry_order
_atom_site_calc_flag
_atom_site_refinement_flags_posn
_atom_site_refinement_flags_adp
_atom_site_refinement_flags_occupancy
_atom_site_disorder_assembly
_atom_site_disorder_group
Bi1 Bi 0.500000 0.500000 0.500000 0.01872(4) Uani 1 2 d S . P . .
I3 I 0.51749(2) 0.29149(2) 0.39139(2) 0.02187(5) Uani 1 1 d . . . . .
I1 I 0.50911(2) 0.79740(2) 0.42311(2) 0.02372(5) Uani 1 1 d . . . . .
I2 I 0.38516(2) 0.48317(2) 0.35834(2) 0.02390(5) Uani 1 1 d . . . . .
I4 I 0.40974(2) 0.00332(3) 0.17607(2) 0.02901(5) Uani 1 1 d . . . . .
Cu1 Cu 0.50472(4) 0.04940(16) 0.28959(10) 0.0594(4) Uani 0.5 1 d . U P . .
C7 C 0.13307(13) 0.0665(5) 0.4428(2) 0.0319(7) Uani 1 1 d . . . . .
H7A H 0.127862 -0.029574 0.465100 0.038 Uiso 1 1 calc R U . . .
H7B H 0.104356 0.137963 0.424452 0.038 Uiso 1 1 calc R U . . .
C1 C 0.27313(15) 0.9222(6) 0.3327(3) 0.0424(10) Uani 1 1 d . . . . .
H1D H 0.265228 1.028461 0.342043 0.051 Uiso 1 1 calc R U . . .
H1E H 0.246277 0.850740 0.323511 0.051 Uiso 1 1 calc R U . . .
C6 C 0.27348(17) 0.9232(9) 0.2556(3) 0.0611(17) Uani 1 1 d . . . . .
H6A H 0.240831 0.964631 0.207747 0.073 Uiso 1 1 calc R U . . .
H6B H 0.277143 0.814803 0.242106 0.073 Uiso 1 1 calc R U . . .
C8 C 0.13485(12) 0.0256(4) 0.3696(2) 0.0259(6) Uani 1 1 d . . . . .
H8A H 0.138778 0.123876 0.346246 0.031 Uiso 1 1 calc R U . . .
N2 N 0.08671(11) -0.0545(4) 0.30291(18) 0.0287(6) Uani 1 1 d . . . . .
H2A H 0.088212 -0.078437 0.259222 0.043 Uiso 1 1 calc R U . . .
H2B H 0.082765 -0.143670 0.323823 0.043 Uiso 1 1 calc R U . . .
H2C H 0.059992 0.010254 0.285311 0.043 Uiso 1 1 calc R U . . .
C2 C 0.36663(13) 0.9655(4) 0.3449(2) 0.0265(6) Uani 1 1 d . . . . .
H2D H 0.372159 0.855394 0.334852 0.032 Uiso 1 1 calc R U . . .
C3 C 0.36707(14) 0.9700(5) 0.4221(2) 0.0320(7) Uani 1 1 d . . . . .
H3A H 0.363267 1.079256 0.434274 0.038 Uiso 1 1 calc R U . . .
H3B H 0.399805 0.929715 0.470189 0.038 Uiso 1 1 calc R U . . .
C9 C 0.17917(13) -0.0830(5) 0.3959(2) 0.0354(8) Uani 1 1 d . . . . .
H9A H 0.179778 -0.107407 0.347184 0.043 Uiso 1 1 calc R U . . .
H9B H 0.175119 -0.182222 0.417419 0.043 Uiso 1 1 calc R U . . .
C10 C 0.18263(14) 0.1450(5) 0.5110(2) 0.0360(8) Uani 1 1 d . . . . .
H10A H 0.186024 0.246053 0.490086 0.043 Uiso 1 1 calc R U . . .
H10B H 0.181889 0.166471 0.559803 0.043 Uiso 1 1 calc R U . . .
C11 C 0.22797(15) 0.0424(6) 0.5375(2) 0.0399(9) Uani 1 1 d . . . . .
H11A H 0.226773 -0.052877 0.564877 0.048 Uiso 1 1 calc R U . . .
H11B H 0.259465 0.099554 0.578510 0.048 Uiso 1 1 calc R U . . .
C4 C 0.31684(15) 1.0234(6) 0.2688(2) 0.0422(10) Uani 1 1 d . . . . .
H4A H 0.317552 1.016760 0.219092 0.051 Uiso 1 1 calc R U . . .
H4B H 0.311569 1.134047 0.276658 0.051 Uiso 1 1 calc R U . . .
C5 C 0.32371(16) 0.8703(5) 0.4093(3) 0.0397(9) Uani 1 1 d . . . . .
H5A H 0.329578 0.759323 0.403067 0.048 Uiso 1 1 calc R U . . .
H5B H 0.323040 0.879140 0.458942 0.048 Uiso 1 1 calc R U . . .
C12 C 0.22884(15) -0.0041(6) 0.4636(3) 0.0418(10) Uani 1 1 d . . . . .
H12A H 0.257367 -0.076664 0.482466 0.050 Uiso 1 1 calc R U . . .
H12B H 0.234218 0.090020 0.440306 0.050 Uiso 1 1 calc R U . . .
N1 N 0.40871(10) 1.0657(3) 0.35741(18) 0.0250(5) Uani 1 1 d . . . . .
H1A H 0.408342 1.062706 0.310734 0.038 Uiso 1 1 calc R U . . .
H1B H 0.404336 1.165887 0.367575 0.038 Uiso 1 1 calc R U . . .
H1C H 0.438917 1.029004 0.401514 0.038 Uiso 1 1 calc R U . . .
O1 O 0.000000 0.1329(4) 0.250000 0.0285(7) Uani 1 2 d S T P . .
H1 H 0.019300 0.204439 0.299000 0.11(3) Uiso 1 1 d R . . . .

loop_
_atom_site_aniso_label
_atom_site_aniso_U_11
_atom_site_aniso_U_22
_atom_site_aniso_U_33
_atom_site_aniso_U_23
_atom_site_aniso_U_13
_atom_site_aniso_U_12
Bi1 0.01716(7) 0.01939(8) 0.01726(7) 0.00128(5) 0.00855(6) -0.00042(5)
I3 0.02218(9) 0.02174(10) 0.02345(9) -0.00187(7) 0.01415(8) 0.00084(7)
I1 0.02800(10) 0.02228(10) 0.02321(9) 0.00185(7) 0.01608(8) 0.00179(7)
I2 0.01764(9) 0.02502(10) 0.02470(10) -0.00138(7) 0.00967(8) 0.00175(7)
I4 0.03166(11) 0.03170(12) 0.02705(11) -0.00156(8) 0.01886(9) -0.00206(8)
Cu1 0.0256(5) 0.0512(7) 0.0883(9) -0.0287(6) 0.0252(6) -0.0042(5)
C7 0.0228(15) 0.043(2) 0.0274(16) -0.0061(14) 0.0132(13) -0.0022(14)
C1 0.0264(17) 0.068(3) 0.039(2) -0.010(2) 0.0223(16) -0.0120(18)
C6 0.032(2) 0.117(5) 0.035(2) -0.027(3) 0.0205(18) -0.036(3)
C8 0.0185(14) 0.0334(17) 0.0246(14) -0.0016(12) 0.0117(12) -0.0035(12)
N2 0.0212(13) 0.0378(16) 0.0234(13) -0.0046(12) 0.0107(11) -0.0044(12)
C2 0.0246(15) 0.0233(15) 0.0342(17) -0.0035(13) 0.0185(14) -0.0017(12)
C3 0.0233(15) 0.043(2) 0.0266(16) 0.0086(14) 0.0123(13) 0.0020(14)
C9 0.0222(15) 0.050(2) 0.0315(17) -0.0066(16) 0.0141(14) 0.0015(15)
C10 0.0289(17) 0.043(2) 0.0259(16) -0.0089(15) 0.0101(14) -0.0028(15)
C11 0.0257(17) 0.056(3) 0.0266(17) -0.0006(17) 0.0086(14) -0.0022(17)
C4 0.0243(17) 0.074(3) 0.0256(17) -0.0017(17) 0.0129(15) -0.0089(18)
C5 0.038(2) 0.042(2) 0.050(2) 0.0062(18) 0.0310(19) -0.0011(17)
C12 0.0208(16) 0.066(3) 0.0333(19) -0.0025(17) 0.0127(15) -0.0004(16)
N1 0.0211(12) 0.0262(14) 0.0285(13) -0.0023(11) 0.0147(11) -0.0003(10)
O1 0.0309(17) 0.0305(18) 0.0228(15) 0.000 0.0147(14) 0.000

loop_
_atom_type_symbol
_atom_type_description
_atom_type_scat_dispersion_real
_atom_type_scat_dispersion_imag
_atom_type_scat_source
C C 0.0033 0.0016 'International Tables Vol C Tables 4.2.6.8 and 6.1.1.4'
H H 0.0000 0.0000 'International Tables Vol C Tables 4.2.6.8 and 6.1.1.4'
N N 0.0061 0.0033 'International Tables Vol C Tables 4.2.6.8 and 6.1.1.4'
O O 0.0106 0.0060 'International Tables Vol C Tables 4.2.6.8 and 6.1.1.4'
Cu Cu 0.3201 1.2651 'International Tables Vol C Tables 4.2.6.8 and 6.1.1.4'
I I -0.4742 1.8119 'International Tables Vol C Tables 4.2.6.8 and 6.1.1.4'
Bi Bi -4.1077 10.2566 'International Tables Vol C Tables 4.2.6.8 and 6.1.1.4'

loop_
_geom_angle_atom_site_label_1
_geom_angle_atom_site_label_2
_geom_angle_atom_site_label_3
_geom_angle
_geom_angle_site_symmetry_1
_geom_angle_site_symmetry_3
_geom_angle_publ_flag
I1 Bi1 I1 180.0 . 5_666 ?
I1 Bi1 I3 88.137(6) . 5_666 ?
I1 Bi1 I3 91.862(6) 5_666 5_666 ?
I1 Bi1 I3 91.862(6) . . ?
I1 Bi1 I3 88.138(6) 5_666 . ?
I3 Bi1 I3 180.0 5_666 . ?
I1 Bi1 I2 89.908(6) . 5_666 ?
I1 Bi1 I2 90.092(6) 5_666 5_666 ?
I3 Bi1 I2 87.367(6) 5_666 5_666 ?
I3 Bi1 I2 92.633(6) . 5_666 ?
I1 Bi1 I2 90.093(6) . . ?
I1 Bi1 I2 89.907(6) 5_666 . ?
I3 Bi1 I2 92.632(6) 5_666 . ?
I3 Bi1 I2 87.368(6) . . ?
I2 Bi1 I2 180.0 5_666 . ?
Cu1 I3 Bi1 159.20(3) . . ?
Cu1 I4 Cu1 32.10(7) 2_655 . ?
Cu1 Cu1 I4 78.31(9) 2_655 2_655 ?
Cu1 Cu1 I4 69.59(9) 2_655 . ?
I4 Cu1 I4 142.97(6) 2_655 . ?
Cu1 Cu1 I3 130.87(4) 2_655 . ?
I4 Cu1 I3 104.28(4) 2_655 . ?
I4 Cu1 I3 110.49(4) . . ?
C8 C7 C10 109.8(3) . . ?
C5 C1 C6 111.6(4) . . ?
C1 C6 C4 111.4(4) . . ?
N2 C8 C7 110.3(3) . . ?
N2 C8 C9 108.4(3) . . ?
C7 C8 C9 111.1(3) . . ?
N1 C2 C3 109.7(3) . . ?
N1 C2 C4 108.8(3) . . ?
C3 C2 C4 111.9(3) . . ?
C2 C3 C5 110.0(3) . . ?
C8 C9 C12 109.6(3) . . ?
C11 C10 C7 111.3(3) . . ?
C10 C11 C12 111.6(3) . . ?
C2 C4 C6 109.4(4) . . ?
C1 C5 C3 111.2(3) . . ?
C11 C12 C9 111.0(3) . . ?

loop_
_geom_bond_atom_site_label_1
_geom_bond_atom_site_label_2
_geom_bond_distance
_geom_bond_site_symmetry_2
_geom_bond_publ_flag
Bi1 I1 3.0587(2) . ?
Bi1 I1 3.0588(2) 5_666 ?
Bi1 I3 3.0721(2) 5_666 ?
Bi1 I3 3.0721(2) . ?
Bi1 I2 3.1059(2) 5_666 ?
Bi1 I2 3.1059(2) . ?
I3 Cu1 2.7401(13) . ?
I4 Cu1 2.4716(12) 2_655 ?
I4 Cu1 2.5824(12) . ?
Cu1 Cu1 1.401(3) 2_655 ?
C7 C8 1.513(5) . ?
C7 C10 1.530(5) . ?
C1 C5 1.517(6) . ?
C1 C6 1.520(6) . ?
C6 C4 1.533(6) . ?
C8 N2 1.503(4) . ?
C8 C9 1.527(5) . ?
C2 N1 1.503(4) . ?
C2 C3 1.508(5) . ?
C2 C4 1.516(6) . ?
C3 C5 1.533(5) . ?
C9 C12 1.531(6) . ?
C10 C11 1.520(6) . ?
C11 C12 1.519(6) . ?
